data_7214471
loop_
_publ_author_name
'Yang, Wei'
'Wang, Chiming'
'Ma, Qi'
'Liu, Chenxi'
'Wang, Hailong'
'Jiang, Jianzhuang'

_publ_section_title
;
 Synthesis, crystal structures, and luminescence properties of seven
 tripodal imidazole-based Zn/Cd(ii) coordination polymers induced by
 tricarboxylates
;
_journal_issue 21
_journal_name_full CrystEngComm
_journal_page_first 4554
_journal_paper_doi 10.1039/c4ce00212a
_journal_volume 16
_journal_year 2014
_chemical_formula_sum 'C30 H27 Cd1.5 N6 O11'
_chemical_formula_weight 816.18
_chemical_name_systematic
; 
 ? 
;
_space_group_IT_number 15
_symmetry_cell_setting monoclinic
_symmetry_space_group_name_Hall '-C 2yc'
_symmetry_space_group_name_H-M 'C 1 2/c 1'
_atom_sites_solution_hydrogens geom
_atom_sites_solution_primary direct
_atom_sites_solution_secondary difmap
_audit_creation_method SHELXL-97
_cell_angle_alpha 90.00
_cell_angle_beta 130.755(8)
_cell_angle_gamma 90.00
_cell_formula_units_Z 8
_cell_length_a 38.1051(19)
_cell_length_b 8.0262(2)
_cell_length_c 26.1036(12)
_cell_measurement_reflns_used 5335
_cell_measurement_temperature 293(2)
_cell_measurement_theta_max 27.89
_cell_measurement_theta_min 2.99
_cell_volume 6047.6(8)
_computing_structure_refinement 'SHELXL-97 (Sheldrick, 1997)'
_diffrn_ambient_temperature 293(2)
_diffrn_detector_area_resol_mean 16.2141
_diffrn_measured_fraction_theta_full 0.999
_diffrn_measured_fraction_theta_max 0.999
_diffrn_measurement_device_type 'Xcalibur, Eos, Gemini'
_diffrn_measurement_method '\w scans'
_diffrn_radiation_monochromator graphite
_diffrn_radiation_source 'fine-focus sealed tube'
_diffrn_radiation_type MoK\a
_diffrn_radiation_wavelength 0.71073
_diffrn_reflns_av_R_equivalents 0.0511
_diffrn_reflns_av_sigmaI/netI 0.0547
_diffrn_reflns_limit_h_max 45
_diffrn_reflns_limit_h_min -44
_diffrn_reflns_limit_k_max 9
_diffrn_reflns_limit_k_min -9
_diffrn_reflns_limit_l_max 31
_diffrn_reflns_limit_l_min -31
_diffrn_reflns_number 19196
_diffrn_reflns_theta_full 25.00
_diffrn_reflns_theta_max 25.00
_diffrn_reflns_theta_min 2.99
_diffrn_standards_interval_count 0
_diffrn_standards_interval_time 0
_diffrn_standards_number 0
_exptl_absorpt_coefficient_mu 1.139
_exptl_absorpt_correction_T_max 0.872
_exptl_absorpt_correction_T_min 0.815
_exptl_absorpt_correction_type multi-scan
_exptl_absorpt_process_details
;
CrysAlisPro, Oxford Diffraction Ltd.,
Version 1.171.34.40 (release 27-08-2010 CrysAlis171 .NET)
(compiled Aug 27 2010,11:50:40)
Empirical absorption correction using spherical harmonics,
 implemented in SCALE3 ABSPACK scaling algorithm.
;
_exptl_crystal_colour colorless
_exptl_crystal_density_diffrn 1.793
_exptl_crystal_density_method 'not measured'
_exptl_crystal_description block
_exptl_crystal_F_000 3272
_exptl_crystal_size_max 0.20
_exptl_crystal_size_mid 0.15
_exptl_crystal_size_min 0.12
_refine_diff_density_max 0.943
_refine_diff_density_min -0.865
_refine_diff_density_rms 0.105
_refine_ls_extinction_method none
_refine_ls_goodness_of_fit_ref 1.084
_refine_ls_hydrogen_treatment mixed
_refine_ls_matrix_type full
_refine_ls_number_parameters 438
_refine_ls_number_reflns 5335
_refine_ls_number_restraints 18
_refine_ls_restrained_S_all 1.112
_refine_ls_R_factor_all 0.0772
_refine_ls_R_factor_gt 0.0531
_refine_ls_shift/su_max 0.001
_refine_ls_shift/su_mean 0.000
_refine_ls_structure_factor_coef Fsqd
_refine_ls_weighting_details 'calc w=1/[\s^2^(Fo^2^)+(0.0303P)^2^+45.7768P] where P=(Fo^2^+2Fc^2^)/3'
_refine_ls_weighting_scheme calc
_refine_ls_wR_factor_gt 0.0977
_refine_ls_wR_factor_ref 0.1049
_reflns_number_gt 4048
_reflns_number_total 5335
_reflns_threshold_expression >2sigma(I)
_cod_data_source_file c4ce00212a3.cif
_cod_data_source_block 2
_cod_depositor_comments
;
The following automatic conversions were performed:

'_symmetry_cell_setting' value 'Monoclinic' changed to 'monoclinic'
according to
/usr/data/users/saulius/crontab/automatic-downloads/rss-feeds/RSC/lib/dictionaries/cif_core.dic
dictionary named 'cif_core.dic' version 2.4.2 from 2011-04-26.

Automatic conversion script
Id: cif_fix_values 2281 2013-09-26 08:29:07Z andrius 

 Adding full bibliography for 7214470--7214476.cif.
;
_cod_original_cell_volume 6047.6(4)
_cod_original_sg_symbol_Hall '-C 2yc '
_cod_original_sg_symbol_H-M C2/c
_cod_original_formula_sum 'C30 H27 Cd1.50 N6 O11'
_cod_database_code 7214471

loop_
_symmetry_equiv_pos_as_xyz
'x, y, z'
'-x, y, -z+1/2'
'x+1/2, y+1/2, z'
'-x+1/2, y+1/2, -z+1/2'
'-x, -y, -z'
'x, -y, z-1/2'
'-x+1/2, -y+1/2, -z'
'x+1/2, -y+1/2, z-1/2'

loop_
_atom_site_label
_atom_site_type_symbol
_atom_site_fract_x
_atom_site_fract_y
_atom_site_fract_z
_atom_site_U_iso_or_equiv
_atom_site_adp_type
_atom_site_occupancy
_atom_site_symmetry_multiplicity
_atom_site_calc_flag
_atom_site_refinement_flags
C1 C 0.42892(18) -0.1166(7) 0.8725(3) 0.0199(12) Uani 1 1 d .
H1 H 0.4309 -0.2305 0.8805 0.024 Uiso 1 1 calc R
C2 C 0.40038(17) 0.1267(7) 0.8326(3) 0.0205(12) Uani 1 1 d .
H2 H 0.3797 0.2145 0.8087 0.025 Uiso 1 1 calc R
C3 C 0.46525(18) -0.0158(7) 0.8987(3) 0.0174(12) Uani 1 1 d .
H3 H 0.4964 -0.0455 0.9283 0.021 Uiso 1 1 calc R
C4 C 0.48483(18) 0.5548(7) 0.8620(3) 0.0170(12) Uani 1 1 d .
C5 C 0.52768(18) 0.5721(7) 0.9268(3) 0.0164(12) Uani 1 1 d .
H5 H 0.5455 0.6675 0.9392 0.020 Uiso 1 1 calc R
C6 C 0.54302(18) 0.4428(7) 0.9723(3) 0.0176(12) Uani 1 1 d .
C7 C 0.51590(18) 0.3026(7) 0.9553(3) 0.0181(13) Uani 1 1 d .
H7 H 0.5259 0.2194 0.9870 0.022 Uiso 1 1 calc R
C8 C 0.47346(18) 0.2892(7) 0.8897(3) 0.0187(13) Uani 1 1 d .
C9 C 0.45737(18) 0.4142(7) 0.8421(3) 0.0201(13) Uani 1 1 d .
H9 H 0.4291 0.4040 0.7984 0.024 Uiso 1 1 calc R
C10 C 0.61098(19) 0.5844(7) 1.0813(3) 0.0235(14) Uani 1 1 d .
H10 H 0.6027 0.6960 1.0709 0.028 Uiso 1 1 calc R
C11 C 0.6489(2) 0.5212(7) 1.1409(3) 0.0258(14) Uani 1 1 d .
H11 H 0.6713 0.5838 1.1791 0.031 Uiso 1 1 calc R
C12 C 0.61243(18) 0.3118(7) 1.0745(3) 0.0180(12) Uani 1 1 d .
H12 H 0.6046 0.2042 1.0570 0.022 Uiso 1 1 calc R
N4 N 0.46873(16) 0.9189(6) 0.7691(2) 0.0219(11) Uani 1 1 d .
C14 C 0.49460(19) 0.8104(7) 0.8184(3) 0.0195(13) Uani 1 1 d .
H14 H 0.5266 0.8178 0.8521 0.023 Uiso 1 1 calc R
C15 C 0.42283(18) 0.7211(7) 0.7583(3) 0.0213(13) Uani 1 1 d .
H15 H 0.3969 0.6591 0.7426 0.026 Uiso 1 1 calc R
C16 C 0.29643(19) -0.0295(7) 0.8700(3) 0.0228(14) Uani 1 1 d .
C17 C 0.28218(18) -0.0152(7) 0.9115(3) 0.0191(13) Uani 1 1 d .
C18 C 0.30809(19) -0.0927(7) 0.9742(3) 0.0215(13) Uani 1 1 d .
C19 C 0.2948(2) -0.0892(8) 1.0128(3) 0.0335(16) Uani 1 1 d .
H19 H 0.3127 -0.1427 1.0545 0.040 Uiso 1 1 calc R
C20 C 0.2549(2) -0.0053(9) 0.9886(4) 0.0417(18) Uani 1 1 d .
H20 H 0.2457 -0.0012 1.0140 0.050 Uiso 1 1 calc R
C21 C 0.2288(2) 0.0721(8) 0.9265(4) 0.0368(17) Uani 1 1 d .
H21 H 0.2019 0.1284 0.9102 0.044 Uiso 1 1 calc R
C22 C 0.24168(19) 0.0680(8) 0.8878(3) 0.0282(15) Uani 1 1 d .
C23 C 0.2146(2) 0.1684(10) 0.8220(3) 0.042(2) Uani 1 1 d .
C24 C 0.35376(18) -0.3360(7) 1.0162(3) 0.0201(13) Uani 1 1 d .
C25 C 0.3231(2) -0.4480(8) 0.9659(3) 0.0268(15) Uani 1 1 d .
H25 H 0.2994 -0.4104 0.9221 0.032 Uiso 1 1 calc R
C26 C 0.3274(2) -0.6154(9) 0.9802(3) 0.0354(16) Uani 1 1 d .
H26 H 0.3072 -0.6911 0.9458 0.042 Uiso 1 1 calc R
C27 C 0.3615(2) -0.6712(8) 1.0452(4) 0.0330(16) Uani 1 1 d .
H27 H 0.3643 -0.7844 1.0548 0.040 Uiso 1 1 calc R
C28 C 0.3918(2) -0.5590(7) 1.0963(3) 0.0267(14) Uani 1 1 d .
H28 H 0.4140 -0.5968 1.1405 0.032 Uiso 1 1 calc R
C29 C 0.38921(18) -0.3885(7) 1.0822(3) 0.0212(13) Uani 1 1 d .
C30 C 0.42567(19) -0.2753(8) 1.1379(3) 0.0246(14) Uani 1 1 d .
N1 N 0.38773(15) -0.0255(6) 0.8314(2) 0.0201(11) Uani 1 1 d .
N2 N 0.44693(14) 0.1423(6) 0.8727(2) 0.0183(10) Uani 1 1 d .
N3 N 0.46848(15) 0.6863(5) 0.8138(2) 0.0172(10) Uani 1 1 d .
C13 C 0.42365(19) 0.8633(8) 0.7317(3) 0.0249(14) Uani 1 1 d .
H13 H 0.3976 0.9164 0.6937 0.030 Uiso 1 1 calc R
N5 N 0.58707(15) 0.4486(6) 1.0388(2) 0.0188(11) Uani 1 1 d .
N6 N 0.64932(15) 0.3488(6) 1.1366(2) 0.0225(11) Uani 1 1 d .
O1 O 0.26851(13) -0.1049(5) 0.81341(19) 0.0296(10) Uani 1 1 d .
O2 O 0.33469(12) 0.0258(5) 0.89146(19) 0.0228(9) Uani 1 1 d .
O3 O 0.23518(18) 0.2422(7) 0.8083(2) 0.0635(19) Uani 1 1 d .
O4 O 0.1722(2) 0.1691(12) 0.7868(3) 0.111(3) Uani 1 1 d U
O5 O 0.34996(12) -0.1679(5) 1.0002(2) 0.0262(10) Uani 1 1 d .
O6 O 0.44195(14) -0.1581(6) 1.1283(2) 0.0341(11) Uani 1 1 d .
O7 O 0.44038(17) -0.3078(6) 1.1969(2) 0.0443(13) Uani 1 1 d .
O8 O 0.29116(16) 0.1344(6) 0.7308(3) 0.072(2) Uani 1 1 d D
H8B H 0.2685 0.1790 0.7259 0.108 Uiso 1 1 d RD
H8A H 0.3027 0.2009 0.7202 0.108 Uiso 1 1 d RD
Cd1 Cd 0.315747(13) -0.12195(6) 0.78765(2) 0.02374(14) Uani 1 1 d .
Cd2 Cd 0.5000 -0.12046(8) 1.2500 0.02337(16) Uani 1 2 d S
O9 O 0.57731(13) -0.0501(5) 0.97774(19) 0.0251(10) Uani 1 1 d D
H9A H 0.5766 0.0130 0.9510 0.038 Uiso 1 1 d RD
H9B H 0.6044 -0.0509 1.0162 0.038 Uiso 1 1 d RD
O10 O 0.36023(19) 0.3115(7) 0.6883(3) 0.0737(19) Uani 1 1 d D
H10A H 0.3814 0.3850 0.7097 0.111 Uiso 1 1 d RD
H10B H 0.3373 0.3411 0.6846 0.111 Uiso 1 1 d RD
O11 O 0.3084(4) 0.0392(13) 0.6487(4) 0.160(4) Uani 1 1 d D
H11A H 0.2956 0.0546 0.6655 0.240 Uiso 1 1 d RD
H11B H 0.3318 0.1030 0.6693 0.240 Uiso 1 1 d RD

loop_
_atom_site_aniso_label
_atom_site_aniso_U_11
_atom_site_aniso_U_22
_atom_site_aniso_U_33
_atom_site_aniso_U_23
_atom_site_aniso_U_13
_atom_site_aniso_U_12
C1 0.020(3) 0.013(3) 0.027(3) 0.001(3) 0.015(3) 0.001(2)
C2 0.014(3) 0.022(3) 0.021(3) 0.003(3) 0.009(2) 0.001(3)
C3 0.013(3) 0.016(3) 0.022(3) -0.005(2) 0.011(3) -0.002(2)
C4 0.019(3) 0.011(3) 0.025(3) 0.001(2) 0.016(3) 0.003(2)
C5 0.016(3) 0.011(3) 0.027(3) 0.000(2) 0.016(3) 0.001(2)
C6 0.013(3) 0.021(3) 0.023(3) 0.000(2) 0.013(3) 0.002(2)
C7 0.017(3) 0.014(3) 0.021(3) 0.005(2) 0.012(3) 0.002(2)
C8 0.020(3) 0.019(3) 0.023(3) -0.004(2) 0.017(3) -0.005(2)
C9 0.016(3) 0.015(3) 0.022(3) 0.001(2) 0.010(3) -0.001(2)
C10 0.025(3) 0.012(3) 0.029(3) -0.009(3) 0.016(3) -0.006(2)
C11 0.023(3) 0.019(3) 0.022(3) -0.006(3) 0.008(3) -0.004(3)
C12 0.017(3) 0.014(3) 0.020(3) -0.001(2) 0.011(3) -0.003(2)
N4 0.024(3) 0.015(3) 0.026(3) 0.001(2) 0.016(2) 0.002(2)
C14 0.019(3) 0.016(3) 0.020(3) 0.002(2) 0.011(3) -0.001(2)
C15 0.015(3) 0.026(4) 0.017(3) -0.001(3) 0.008(3) -0.001(2)
C16 0.018(3) 0.013(3) 0.024(3) 0.005(3) 0.008(3) 0.005(2)
C17 0.013(3) 0.012(3) 0.030(3) -0.003(3) 0.013(3) -0.004(2)
C18 0.019(3) 0.011(3) 0.027(3) 0.001(2) 0.012(3) -0.003(2)
C19 0.040(4) 0.029(4) 0.037(4) 0.007(3) 0.028(3) -0.002(3)
C20 0.050(5) 0.034(4) 0.054(5) -0.007(4) 0.039(4) -0.009(3)
C21 0.025(4) 0.032(4) 0.050(4) -0.007(3) 0.023(4) 0.002(3)
C22 0.017(3) 0.024(4) 0.034(4) -0.006(3) 0.012(3) -0.002(2)
C23 0.021(4) 0.051(5) 0.025(4) -0.008(3) 0.002(3) 0.025(3)
C24 0.017(3) 0.023(3) 0.025(3) 0.004(3) 0.015(3) -0.002(2)
C25 0.020(3) 0.032(4) 0.023(3) -0.003(3) 0.012(3) -0.006(3)
C26 0.030(4) 0.034(4) 0.045(4) -0.017(4) 0.025(3) -0.015(3)
C27 0.042(4) 0.015(3) 0.059(5) -0.006(3) 0.040(4) -0.003(3)
C28 0.033(4) 0.020(3) 0.030(3) 0.009(3) 0.022(3) 0.009(3)
C29 0.022(3) 0.017(3) 0.028(3) 0.003(3) 0.018(3) 0.003(3)
C30 0.020(3) 0.021(4) 0.027(3) 0.000(3) 0.013(3) 0.006(3)
N1 0.014(2) 0.021(3) 0.020(2) -0.001(2) 0.009(2) -0.004(2)
N2 0.013(2) 0.013(3) 0.020(2) -0.001(2) 0.007(2) -0.0034(19)
N3 0.017(2) 0.013(2) 0.020(2) 0.002(2) 0.012(2) -0.0004(19)
C13 0.019(3) 0.026(3) 0.016(3) 0.004(3) 0.006(3) 0.002(3)
N5 0.014(2) 0.017(3) 0.018(2) 0.000(2) 0.008(2) -0.001(2)
N6 0.020(3) 0.016(3) 0.025(3) 0.000(2) 0.012(2) -0.003(2)
O1 0.027(2) 0.027(2) 0.023(2) -0.008(2) 0.0115(19) -0.0100(19)
O2 0.014(2) 0.022(2) 0.027(2) 0.0015(18) 0.0103(18) -0.0009(17)
O3 0.047(3) 0.040(3) 0.036(3) 0.024(3) -0.003(3) -0.009(3)
O4 0.041(3) 0.236(8) 0.049(3) 0.031(4) 0.027(3) 0.053(4)
O5 0.016(2) 0.023(2) 0.031(2) 0.0101(18) 0.0112(19) 0.0007(17)
O6 0.028(2) 0.039(3) 0.024(2) -0.009(2) 0.011(2) -0.017(2)
O7 0.057(3) 0.043(3) 0.018(2) -0.003(2) 0.019(2) -0.014(2)
O8 0.033(3) 0.026(3) 0.099(4) 0.013(3) 0.017(3) 0.007(2)
Cd1 0.0132(2) 0.0239(3) 0.0209(2) -0.0004(2) 0.00529(18) -0.00613(19)
Cd2 0.0255(3) 0.0194(3) 0.0182(3) 0.000 0.0112(3) 0.000
O9 0.017(2) 0.023(2) 0.027(2) -0.0001(18) 0.0106(19) -0.0059(17)
O10 0.063(4) 0.069(4) 0.044(3) 0.003(3) 0.015(3) 0.004(3)
O11 0.188(10) 0.200(11) 0.133(7) -0.042(8) 0.123(8) -0.074(8)

loop_
_atom_type_symbol
_atom_type_description
_atom_type_scat_dispersion_real
_atom_type_scat_dispersion_imag
_atom_type_scat_source
C C 0.0033 0.0016 'International Tables Vol C Tables 4.2.6.8 and 6.1.1.4'
H H 0.0000 0.0000 'International Tables Vol C Tables 4.2.6.8 and 6.1.1.4'
N N 0.0061 0.0033 'International Tables Vol C Tables 4.2.6.8 and 6.1.1.4'
O O 0.0106 0.0060 'International Tables Vol C Tables 4.2.6.8 and 6.1.1.4'
Cd Cd -0.8075 1.2024 'International Tables Vol C Tables 4.2.6.8 and 6.1.1.4'

loop_
_geom_angle_atom_site_label_1
_geom_angle_atom_site_label_2
_geom_angle_atom_site_label_3
_geom_angle
_geom_angle_site_symmetry_1
_geom_angle_site_symmetry_3
C3 C1 N1 110.1(5) . .
C3 C1 H1 124.9 . .
N1 C1 H1 124.9 . .
N1 C2 N2 112.4(5) . .
N1 C2 H2 123.8 . .
N2 C2 H2 123.8 . .
C1 C3 N2 106.2(5) . .
C1 C3 H3 126.9 . .
N2 C3 H3 126.9 . .
C9 C4 C5 122.2(5) . .
C9 C4 N3 118.7(5) . .
C5 C4 N3 119.1(5) . .
C6 C5 C4 118.1(5) . .
C6 C5 H5 121.0 . .
C4 C5 H5 121.0 . .
C5 C6 C7 121.5(5) . .
C5 C6 N5 121.4(5) . .
C7 C6 N5 117.1(5) . .
C6 C7 C8 118.7(5) . .
C6 C7 H7 120.7 . .
C8 C7 H7 120.7 . .
C9 C8 C7 121.5(5) . .
C9 C8 N2 120.7(5) . .
C7 C8 N2 117.8(5) . .
C4 C9 C8 117.9(5) . .
C4 C9 H9 121.0 . .
C8 C9 H9 121.0 . .
C11 C10 N5 106.0(5) . .
C11 C10 H10 127.0 . .
N5 C10 H10 127.0 . .
C10 C11 N6 109.9(5) . .
C10 C11 H11 125.1 . .
N6 C11 H11 125.1 . .
N6 C12 N5 112.0(5) . .
N6 C12 H12 124.0 . .
N5 C12 H12 124.0 . .
C14 N4 C13 105.6(5) . .
C14 N4 Cd2 121.7(4) . 5_667
C13 N4 Cd2 132.0(4) . 5_667
N4 C14 N3 111.2(5) . .
N4 C14 H14 124.4 . .
N3 C14 H14 124.4 . .
C13 C15 N3 105.9(5) . .
C13 C15 H15 127.0 . .
N3 C15 H15 127.0 . .
O2 C16 O1 122.3(6) . .
O2 C16 C17 120.9(5) . .
O1 C16 C17 116.8(5) . .
C18 C17 C22 117.7(6) . .
C18 C17 C16 120.2(5) . .
C22 C17 C16 122.1(5) . .
C17 C18 C19 122.0(5) . .
C17 C18 O5 118.3(5) . .
C19 C18 O5 119.6(5) . .
C20 C19 C18 119.4(6) . .
C20 C19 H19 120.3 . .
C18 C19 H19 120.3 . .
C21 C20 C19 119.3(7) . .
C21 C20 H20 120.4 . .
C19 C20 H20 120.4 . .
C20 C21 C22 121.5(6) . .
C20 C21 H21 119.3 . .
C22 C21 H21 119.3 . .
C21 C22 C17 120.2(6) . .
C21 C22 C23 120.4(6) . .
C17 C22 C23 119.1(6) . .
O3 C23 O4 124.5(8) . .
O3 C23 C22 119.8(6) . .
O4 C23 C22 115.7(8) . .
C25 C24 C29 121.1(5) . .
C25 C24 O5 119.3(5) . .
C29 C24 O5 119.5(5) . .
C26 C25 C24 120.1(6) . .
C26 C25 H25 119.9 . .
C24 C25 H25 119.9 . .
C27 C26 C25 120.2(6) . .
C27 C26 H26 119.9 . .
C25 C26 H26 119.9 . .
C26 C27 C28 120.0(6) . .
C26 C27 H27 120.0 . .
C28 C27 H27 120.0 . .
C27 C28 C29 120.6(6) . .
C27 C28 H28 119.7 . .
C29 C28 H28 119.7 . .
C24 C29 C28 117.8(5) . .
C24 C29 C30 123.7(5) . .
C28 C29 C30 118.4(5) . .
O6 C30 O7 121.1(6) . .
O6 C30 C29 122.3(6) . .
O7 C30 C29 116.6(6) . .
O6 C30 Cd2 63.9(3) . .
O7 C30 Cd2 57.5(3) . .
C29 C30 Cd2 169.9(4) . .
C2 N1 C1 105.0(5) . .
C2 N1 Cd1 128.7(4) . .
C1 N1 Cd1 125.5(4) . .
C2 N2 C3 106.2(4) . .
C2 N2 C8 128.6(5) . .
C3 N2 C8 125.1(4) . .
C14 N3 C15 107.1(5) . .
C14 N3 C4 126.0(4) . .
C15 N3 C4 126.6(5) . .
C15 C13 N4 110.3(5) . .
C15 C13 H13 124.9 . .
N4 C13 H13 124.9 . .
C12 N5 C10 106.6(4) . .
C12 N5 C6 123.8(5) . .
C10 N5 C6 129.5(5) . .
C12 N6 C11 105.4(5) . .
C12 N6 Cd1 115.1(4) . 5_657
C11 N6 Cd1 137.0(4) . 5_657
C16 O1 Cd1 98.4(4) . .
C16 O2 Cd1 85.5(3) . .
C23 O3 Cd1 108.5(5) . 4_556
C24 O5 C18 115.3(4) . .
C30 O6 Cd2 88.8(4) . .
C30 O7 Cd2 94.4(4) . .
Cd1 O8 H8B 113.9 . .
Cd1 O8 H8A 133.2 . .
H8B O8 H8A 111.9 . .
O3 Cd1 O1 94.9(2) 4_546 .
O3 Cd1 N1 127.3(2) 4_546 .
O1 Cd1 N1 137.65(15) . .
O3 Cd1 O8 91.4(2) 4_546 .
O1 Cd1 O8 93.84(19) . .
N1 Cd1 O8 82.75(17) . .
O3 Cd1 N6 99.59(18) 4_546 5_657
O1 Cd1 N6 85.53(16) . 5_657
N1 Cd1 N6 90.35(16) . 5_657
O8 Cd1 N6 169.06(18) . 5_657
O3 Cd1 O2 148.2(2) 4_546 .
O1 Cd1 O2 53.42(12) . .
N1 Cd1 O2 84.26(14) . .
O8 Cd1 O2 89.05(18) . .
N6 Cd1 O2 81.79(14) 5_657 .
N4 Cd2 N4 88.0(2) 5_667 6_566
N4 Cd2 O7 143.01(16) 5_667 .
N4 Cd2 O7 98.44(18) 6_566 .
N4 Cd2 O7 98.44(18) 5_667 2_657
N4 Cd2 O7 143.01(16) 6_566 2_657
O7 Cd2 O7 97.8(3) . 2_657
N4 Cd2 O6 102.56(16) 5_667 2_657
N4 Cd2 O6 87.79(16) 6_566 2_657
O7 Cd2 O6 114.00(16) . 2_657
O7 Cd2 O6 55.23(15) 2_657 2_657
N4 Cd2 O6 87.79(16) 5_667 .
N4 Cd2 O6 102.56(16) 6_566 .
O7 Cd2 O6 55.23(15) . .
O7 Cd2 O6 114.00(16) 2_657 .
O6 Cd2 O6 165.7(2) 2_657 .
N4 Cd2 C30 115.01(18) 5_667 .
N4 Cd2 C30 103.78(17) 6_566 .
O7 Cd2 C30 28.08(17) . .
O7 Cd2 C30 106.14(17) 2_657 .
O6 Cd2 C30 140.76(19) 2_657 .
O6 Cd2 C30 27.27(16) . .
N4 Cd2 C30 103.78(17) 5_667 2_657
N4 Cd2 C30 115.01(18) 6_566 2_657
O7 Cd2 C30 106.14(17) . 2_657
O7 Cd2 C30 28.08(17) 2_657 2_657
O6 Cd2 C30 27.27(16) 2_657 2_657
O6 Cd2 C30 140.77(18) . 2_657
C30 Cd2 C30 125.3(3) . 2_657
H9A O9 H9B 109.9 . .
H10A O10 H10B 110.2 . .
H11A O11 H11B 107.7 . .

loop_
_geom_bond_atom_site_label_1
_geom_bond_atom_site_label_2
_geom_bond_distance
_geom_bond_site_symmetry_2
C1 C3 1.342(7) .
C1 N1 1.396(7) .
C1 H1 0.9300 .
C2 N1 1.306(7) .
C2 N2 1.354(6) .
C2 H2 0.9300 .
C3 N2 1.392(7) .
C3 H3 0.9300 .
C4 C9 1.389(7) .
C4 C5 1.393(7) .
C4 N3 1.435(7) .
C5 C6 1.386(7) .
C5 H5 0.9300 .
C6 C7 1.390(8) .
C6 N5 1.424(7) .
C7 C8 1.394(7) .
C7 H7 0.9300 .
C8 C9 1.390(8) .
C8 N2 1.422(7) .
C9 H9 0.9300 .
C10 C11 1.354(8) .
C10 N5 1.388(7) .
C10 H10 0.9300 .
C11 N6 1.389(7) .
C11 H11 0.9300 .
C12 N6 1.310(7) .
C12 N5 1.354(7) .
C12 H12 0.9300 .
N4 C14 1.315(7) .
N4 C13 1.384(7) .
N4 Cd2 2.249(5) 5_667
C14 N3 1.357(7) .
C14 H14 0.9300 .
C15 C13 1.346(8) .
C15 N3 1.383(7) .
C15 H15 0.9300 .
C16 O2 1.252(7) .
C16 O1 1.275(7) .
C16 C17 1.500(8) .
C17 C18 1.389(8) .
C17 C22 1.402(8) .
C18 C19 1.393(9) .
C18 O5 1.398(7) .
C19 C20 1.384(9) .
C19 H19 0.9300 .
C20 C21 1.379(10) .
C20 H20 0.9300 .
C21 C22 1.382(9) .
C21 H21 0.9300 .
C22 C23 1.533(10) .
C23 O3 1.208(9) .
C23 O4 1.231(8) .
C24 C25 1.377(8) .
C24 C29 1.389(8) .
C24 O5 1.391(7) .
C25 C26 1.376(9) .
C25 H25 0.9300 .
C26 C27 1.374(9) .
C26 H26 0.9300 .
C27 C28 1.383(9) .
C27 H27 0.9300 .
C28 C29 1.404(8) .
C28 H28 0.9300 .
C29 C30 1.494(8) .
C30 O6 1.239(7) .
C30 O7 1.276(7) .
C30 Cd2 2.703(6) .
N1 Cd1 2.310(4) .
C13 H13 0.9300 .
N6 Cd1 2.358(5) 5_657
O1 Cd1 2.300(4) .
O2 Cd1 2.592(4) .
O3 Cd1 2.210(4) 4_556
O6 Cd2 2.429(4) .
O7 Cd2 2.287(5) .
O8 Cd1 2.344(5) .
O8 H8B 0.8643 .
O8 H8A 0.8440 .
Cd1 O3 2.210(5) 4_546
Cd1 N6 2.358(5) 5_657
Cd2 N4 2.249(5) 5_667
Cd2 N4 2.249(5) 6_566
Cd2 O7 2.287(5) 2_657
Cd2 O6 2.429(4) 2_657
Cd2 C30 2.703(6) 2_657
O9 H9A 0.8470 .
O9 H9B 0.8480 .
O10 H10A 0.8498 .
O10 H10B 0.8477 .
O11 H11A 0.8500 .
O11 H11B 0.8501 .
